data_4079437
loop_
_publ_author_name
'Alvarez, M. Angeles'
'Garc\'ia, M. Esther'
'Garc\'ia-Viv\'o, Daniel'
'Men\'endez, Sonia'
'Ruiz, Miguel A.'

_publ_section_title
;
 Reversible P--C Coupling Reactions at the Unsaturated Dimolybdenum
 Carbyne Complex [Mo2(\h5-C5H5)2(CPh)(\m-PCy2)(\m-SPh)(CO)]+
;
_journal_issue 20
_journal_name_full Organometallics
_journal_page_first 7181
_journal_paper_doi 10.1021/om300743q
_journal_volume 31
_journal_year 2012
_chemical_compound_source 'synthesis as described'
_chemical_formula_moiety 'C37 H42 Mo2 O2 P S, B F4'
_chemical_formula_sum 'C37 H42 B F4 Mo2 O2 P S'
_chemical_formula_weight 860.43
_chemical_name_systematic
;
 ?
;
_space_group_IT_number 14
_symmetry_cell_setting monoclinic
_symmetry_Int_Tables_number 14
_symmetry_space_group_name_Hall '-P 2ybc'
_symmetry_space_group_name_H-M 'P 1 21/c 1'
_atom_sites_solution_hydrogens geom
_atom_sites_solution_primary direct
_atom_sites_solution_secondary difmap
_audit_conform_dict_location ftp://ftp.iucr.org/pub/cif_core.dic
_audit_conform_dict_name cif_core.dic
_audit_conform_dict_version 2.4
_audit_creation_method 'WinGX routine CIF_UPDATE'
_cell_angle_alpha 90
_cell_angle_beta 103.2790(10)
_cell_angle_gamma 90
_cell_formula_units_Z 4
_cell_length_a 15.0578(2)
_cell_length_b 11.5827(2)
_cell_length_c 19.9833(3)
_cell_measurement_reflns_used 11897
_cell_measurement_temperature 100.0
_cell_measurement_theta_max 73.5401
_cell_measurement_theta_min 3.0129
_cell_measurement_wavelength 1.5418
_cell_volume 3392.10(9)
_computing_cell_refinement
;
CrysAlis RED, Oxford Diffraction Ltd.,
Version 1.171.31.7 (release 18-10-2006 CrysAlis171 .NET)
(compiled Oct 18 2006,16:28:17)
;
_computing_data_collection
;
CrysAlis CCD, Oxford Diffraction Ltd.,
Version 1.171.31.7 (release 18-10-2006 CrysAlis171 .NET)
(compiled Oct 18 2006,16:28:17)
;
_computing_data_reduction
;
CrysAlis RED, Oxford Diffraction Ltd.,
Version 1.171.31.7 (release 18-10-2006 CrysAlis171 .NET)
(compiled Oct 18 2006,16:28:17)
;
_computing_molecular_graphics 'Ortep-3 for Windows (Farrugia, 1997)'
_computing_publication_material 'WinGX publication routines (Farrugia, 1999)'
_computing_structure_refinement 'SHELXL-97 (Sheldrick, 2008)'
_computing_structure_solution 'SHELXS-97 (Sheldrick, 2008)'
_diffrn_ambient_temperature 100(2)
_diffrn_measured_fraction_theta_full 0.966
_diffrn_measured_fraction_theta_max 0.966
_diffrn_measurement_device_type 'ONYX CCD'
_diffrn_measurement_method CCD
_diffrn_radiation_monochromator graphite
_diffrn_radiation_probe x-ray
_diffrn_radiation_source 'Nova (Cu) X-ray Source'
_diffrn_radiation_type CuK\a
_diffrn_radiation_wavelength 1.54184
_diffrn_reflns_av_R_equivalents 0.0618
_diffrn_reflns_av_unetI/netI 0.0562
_diffrn_reflns_limit_h_max 18
_diffrn_reflns_limit_h_min -18
_diffrn_reflns_limit_k_max 10
_diffrn_reflns_limit_k_min -13
_diffrn_reflns_limit_l_max 24
_diffrn_reflns_limit_l_min -24
_diffrn_reflns_number 18996
_diffrn_reflns_theta_full 73.7
_diffrn_reflns_theta_max 73.7
_diffrn_reflns_theta_min 3.02
_exptl_absorpt_coefficient_mu 7.552
_exptl_absorpt_correction_T_max 1.00000
_exptl_absorpt_correction_T_min 0.50463
_exptl_absorpt_correction_type multi-scan
_exptl_absorpt_process_details
;
CrysAlisPro, Oxford Diffraction Ltd.,
Version 1.171.34.36 (release 02-08-2010 CrysAlis171 .NET)
(compiled Aug  2 2010,13:00:58)
Empirical absorption correction using spherical harmonics,
 implemented in SCALE3 ABSPACK scaling algorithm.
;
_exptl_crystal_colour purple
_exptl_crystal_density_diffrn 1.685
_exptl_crystal_density_method 'not measured'
_exptl_crystal_description plate
_exptl_crystal_F_000 1744
_exptl_crystal_size_max 0.26
_exptl_crystal_size_mid 0.11
_exptl_crystal_size_min 0.03
_refine_diff_density_max 2.807
_refine_diff_density_min -1.722
_refine_diff_density_rms 0.148
_refine_ls_extinction_method none
_refine_ls_goodness_of_fit_ref 1.017
_refine_ls_hydrogen_treatment constr
_refine_ls_matrix_type full
_refine_ls_number_parameters 460
_refine_ls_number_reflns 6623
_refine_ls_number_restraints 0
_refine_ls_restrained_S_all 1.017
_refine_ls_R_factor_all 0.0574
_refine_ls_R_factor_gt 0.0491
_refine_ls_shift/su_max 0.001
_refine_ls_shift/su_mean 0
_refine_ls_structure_factor_coef Fsqd
_refine_ls_weighting_details 'calc w=1/[\s^2^(Fo^2^)+(0.0879P)^2^+0.0000P] where P=(Fo^2^+2Fc^2^)/3'
_refine_ls_weighting_scheme calc
_refine_ls_wR_factor_gt 0.1231
_refine_ls_wR_factor_ref 0.1296
_reflns_number_gt 5613
_reflns_number_total 6623
_reflns_threshold_expression >2\s(I)
_cod_data_source_file om300743q_si_002.cif
_cod_data_source_block compound6
_cod_database_code 4079437

loop_
_symmetry_equiv_pos_as_xyz
'x, y, z'
'-x, y+1/2, -z+1/2'
'-x, -y, -z'
'x, -y-1/2, z-1/2'

loop_
_atom_site_label
_atom_site_type_symbol
_atom_site_fract_x
_atom_site_fract_y
_atom_site_fract_z
_atom_site_U_iso_or_equiv
_atom_site_adp_type
_atom_site_occupancy
_atom_site_symmetry_multiplicity
_atom_site_calc_flag
_atom_site_refinement_flags
_atom_site_disorder_assembly
_atom_site_disorder_group
Mo1 Mo 0.656664(19) 0.65363(3) 0.688031(13) 0.02091(12) Uani 1 1 d . . .
Mo2 Mo 0.79329(2) 0.72979(3) 0.798013(14) 0.02124(12) Uani 1 1 d . . .
P1 P 0.71026(6) 0.59255(10) 0.85365(4) 0.0204(2) Uani 1 1 d . . .
S1 S 0.77619(7) 0.78204(10) 0.67551(5) 0.0256(2) Uani 1 1 d . . .
O1 O 0.5706(2) 0.8490(3) 0.75641(15) 0.0324(7) Uani 1 1 d . . .
O2 O 0.9579(2) 0.5683(3) 0.79411(14) 0.0328(7) Uani 1 1 d . . .
C1 C 0.6119(3) 0.7766(4) 0.73596(19) 0.0275(10) Uani 1 1 d . . .
C2 C 0.8974(3) 0.6246(4) 0.79646(18) 0.0271(9) Uani 1 1 d . . .
C3 C 0.7153(2) 0.5474(4) 0.77068(18) 0.0201(8) Uani 1 1 d . . .
C4 C 0.7462(3) 0.4328(4) 0.75316(18) 0.0232(9) Uani 1 1 d . . .
C5 C 0.7966(3) 0.4200(4) 0.70227(19) 0.0267(9) Uani 1 1 d . . .
H5 H 0.8189 0.4852 0.6845 0.032 Uiso 1 1 calc R . .
C6 C 0.8136(3) 0.3118(5) 0.6783(2) 0.0342(11) Uani 1 1 d . . .
H6 H 0.8464 0.3053 0.6443 0.041 Uiso 1 1 calc R . .
C7 C 0.7823(3) 0.2134(5) 0.7046(2) 0.0351(11) Uani 1 1 d . . .
H7 H 0.7936 0.1408 0.6884 0.042 Uiso 1 1 calc R . .
C8 C 0.7334(3) 0.2245(5) 0.7559(2) 0.0309(10) Uani 1 1 d . . .
H8 H 0.7125 0.1587 0.7741 0.037 Uiso 1 1 calc R . .
C9 C 0.7157(3) 0.3322(4) 0.77972(19) 0.0250(9) Uani 1 1 d . . .
H9 H 0.6832 0.3379 0.8139 0.03 Uiso 1 1 calc R . .
C10 C 0.6002(3) 0.5127(4) 0.60239(19) 0.0263(9) Uani 1 1 d . . .
H10 H 0.6364 0.4537 0.5916 0.032 Uiso 1 1 calc R . .
C11 C 0.5475(3) 0.5077(4) 0.6530(2) 0.0281(9) Uani 1 1 d . . .
H11 H 0.5436 0.4451 0.6813 0.034 Uiso 1 1 calc R . .
C12 C 0.5025(3) 0.6137(4) 0.6527(2) 0.0275(9) Uani 1 1 d . . .
H12 H 0.4635 0.6336 0.6808 0.033 Uiso 1 1 calc R . .
C13 C 0.5271(3) 0.6869(5) 0.6012(2) 0.0308(10) Uani 1 1 d . . .
H13 H 0.5069 0.7618 0.5897 0.037 Uiso 1 1 calc R . .
C14 C 0.5882(3) 0.6221(5) 0.57160(18) 0.0285(10) Uani 1 1 d . . .
H14 H 0.6158 0.648 0.5373 0.034 Uiso 1 1 calc R . .
C15 C 0.8374(4) 0.9222(5) 0.8101(2) 0.0374(11) Uani 1 1 d . . .
H15 H 0.8331 0.9685 0.7714 0.045 Uiso 1 1 calc R . .
C16 C 0.9126(3) 0.8540(5) 0.8401(2) 0.0358(11) Uani 1 1 d . . .
H16 H 0.9664 0.8469 0.8251 0.043 Uiso 1 1 calc R . .
C17 C 0.8918(3) 0.7977(5) 0.8977(2) 0.0346(11) Uani 1 1 d . . .
H17 H 0.93 0.7477 0.9276 0.042 Uiso 1 1 calc R . .
C18 C 0.8029(3) 0.8308(5) 0.9016(2) 0.0323(10) Uani 1 1 d . . .
H18 H 0.7719 0.8052 0.934 0.039 Uiso 1 1 calc R . .
C19 C 0.7690(3) 0.9100(5) 0.8476(2) 0.0333(10) Uani 1 1 d . . .
H19 H 0.7126 0.9468 0.8387 0.04 Uiso 1 1 calc R . .
C20 C 0.8647(3) 0.7202(5) 0.6393(2) 0.0305(10) Uani 1 1 d . . .
C21 C 0.8477(3) 0.6325(5) 0.5903(2) 0.0316(11) Uani 1 1 d . . .
H21 H 0.789 0.6037 0.5741 0.038 Uiso 1 1 calc R . .
C22 C 0.9213(3) 0.5889(5) 0.5659(2) 0.0393(12) Uani 1 1 d . . .
H22 H 0.9112 0.5309 0.5328 0.047 Uiso 1 1 calc R . .
C23 C 1.0079(3) 0.6305(6) 0.5902(3) 0.0453(14) Uani 1 1 d . . .
H23 H 1.056 0.6001 0.5739 0.054 Uiso 1 1 calc R . .
C24 C 1.0245(3) 0.7179(6) 0.6391(3) 0.0424(14) Uani 1 1 d . . .
H24 H 1.0835 0.7453 0.6557 0.051 Uiso 1 1 calc R . .
C25 C 0.9525(3) 0.7641(5) 0.6632(2) 0.0367(12) Uani 1 1 d . . .
H25 H 0.9628 0.8241 0.695 0.044 Uiso 1 1 calc R . .
C26 C 0.7655(3) 0.4976(4) 0.92574(18) 0.0225(8) Uani 1 1 d . . .
H26 H 0.7314 0.4248 0.9208 0.027 Uiso 1 1 calc R . .
C27 C 0.7625(3) 0.5493(4) 0.99653(18) 0.0251(9) Uani 1 1 d . . .
H27A H 0.7974 0.6203 1.0039 0.03 Uiso 1 1 calc R . .
H27B H 0.6999 0.5669 0.9978 0.03 Uiso 1 1 calc R . .
C28 C 0.8026(3) 0.4618(4) 1.05336(18) 0.0264(9) Uani 1 1 d . . .
H28A H 0.8016 0.4949 1.0978 0.032 Uiso 1 1 calc R . .
H28B H 0.7649 0.393 1.0473 0.032 Uiso 1 1 calc R . .
C29 C 0.8998(3) 0.4285(4) 1.05242(19) 0.0276(9) Uani 1 1 d . . .
H29A H 0.9215 0.3701 1.0871 0.033 Uiso 1 1 calc R . .
H29B H 0.9391 0.4956 1.0633 0.033 Uiso 1 1 calc R . .
C30 C 0.9045(3) 0.3817(4) 0.98157(19) 0.0262(9) Uani 1 1 d . . .
H30A H 0.8707 0.3098 0.9731 0.031 Uiso 1 1 calc R . .
H30B H 0.9675 0.3656 0.9809 0.031 Uiso 1 1 calc R . .
C31 C 0.8645(3) 0.4689(4) 0.92428(19) 0.0253(9) Uani 1 1 d . . .
H31A H 0.9008 0.539 0.9308 0.03 Uiso 1 1 calc R . .
H31B H 0.8665 0.4365 0.8799 0.03 Uiso 1 1 calc R . .
C32 C 0.5906(2) 0.6152(4) 0.86025(18) 0.0225(8) Uani 1 1 d . . .
H32 H 0.5566 0.6356 0.8138 0.027 Uiso 1 1 calc R . .
C33 C 0.5775(3) 0.7175(4) 0.90659(19) 0.0246(9) Uani 1 1 d . . .
H33A H 0.6128 0.7044 0.9531 0.03 Uiso 1 1 calc R . .
H33B H 0.5993 0.788 0.8896 0.03 Uiso 1 1 calc R . .
C34 C 0.4767(3) 0.7305(4) 0.9071(2) 0.0281(10) Uani 1 1 d . . .
H34A H 0.47 0.7905 0.9394 0.034 Uiso 1 1 calc R . .
H34B H 0.4429 0.7541 0.8618 0.034 Uiso 1 1 calc R . .
C35 C 0.4368(3) 0.6190(5) 0.9269(2) 0.0327(10) Uani 1 1 d . . .
H35A H 0.4674 0.5984 0.9735 0.039 Uiso 1 1 calc R . .
H35B H 0.3726 0.6302 0.9255 0.039 Uiso 1 1 calc R . .
C36 C 0.4473(3) 0.5216(5) 0.8788(2) 0.0307(10) Uani 1 1 d . . .
H36A H 0.4133 0.5398 0.8326 0.037 Uiso 1 1 calc R . .
H36B H 0.4222 0.4512 0.8932 0.037 Uiso 1 1 calc R . .
C37 C 0.5477(3) 0.5023(4) 0.87829(19) 0.0251(9) Uani 1 1 d . . .
H37A H 0.5524 0.4434 0.8448 0.03 Uiso 1 1 calc R . .
H37B H 0.5806 0.4756 0.9232 0.03 Uiso 1 1 calc R . .
B1 B 0.7202(3) 0.3754(5) 0.4671(3) 0.0304(11) Uani 1 1 d . . .
F1 F 0.6820(2) 0.4852(3) 0.46388(17) 0.0537(9) Uani 1 1 d . A .
F2 F 0.6740(3) 0.3073(5) 0.5044(3) 0.0493(11) Uani 0.75 1 d P A 1
F3 F 0.8127(3) 0.3772(5) 0.5022(3) 0.0527(12) Uani 0.75 1 d P A 1
F4 F 0.7114(4) 0.3372(5) 0.4027(2) 0.0543(12) Uani 0.75 1 d P A 1
F2B F 0.7431(17) 0.3445(17) 0.5302(7) 0.081(6) Uani 0.25 1 d P A 2
F3B F 0.7945(9) 0.3818(15) 0.4354(9) 0.066(5) Uani 0.25 1 d P A 2
F4B F 0.6702(9) 0.2767(14) 0.4283(10) 0.063(5) Uani 0.25 1 d P A 2

loop_
_atom_site_aniso_label
_atom_site_aniso_U_11
_atom_site_aniso_U_22
_atom_site_aniso_U_33
_atom_site_aniso_U_23
_atom_site_aniso_U_13
_atom_site_aniso_U_12
Mo1 0.02873(17) 0.0248(2) 0.01261(16) 0.00108(11) 0.01176(11) 0.00030(12)
Mo2 0.03035(17) 0.0234(2) 0.01347(16) -0.00030(11) 0.01229(11) -0.00114(12)
P1 0.0291(4) 0.0239(6) 0.0122(4) 0.0003(4) 0.0132(3) 0.0011(4)
S1 0.0367(5) 0.0276(7) 0.0163(4) 0.0028(4) 0.0140(3) -0.0027(4)
O1 0.0422(15) 0.035(2) 0.0236(14) 0.0026(13) 0.0144(12) 0.0055(14)
O2 0.0339(14) 0.044(2) 0.0239(13) 0.0008(14) 0.0143(11) 0.0046(15)
C1 0.0300(18) 0.038(3) 0.0161(17) 0.0006(17) 0.0083(14) -0.0008(19)
C2 0.035(2) 0.035(3) 0.0151(16) 0.0025(16) 0.0135(14) -0.0038(19)
C3 0.0298(16) 0.018(2) 0.0171(16) -0.0007(14) 0.0143(13) -0.0028(16)
C4 0.0308(17) 0.026(3) 0.0160(16) -0.0026(15) 0.0124(13) 0.0036(16)
C5 0.0383(19) 0.030(3) 0.0162(16) 0.0006(16) 0.0145(14) 0.0038(18)
C6 0.045(2) 0.040(3) 0.0228(19) -0.0065(19) 0.0182(17) 0.007(2)
C7 0.052(2) 0.031(3) 0.0241(19) -0.0085(18) 0.0121(18) 0.008(2)
C8 0.044(2) 0.026(3) 0.0246(19) 0.0006(17) 0.0110(16) 0.0012(19)
C9 0.0346(18) 0.026(3) 0.0165(16) -0.0011(15) 0.0109(14) 0.0013(17)
C10 0.0322(18) 0.030(3) 0.0194(17) -0.0049(17) 0.0118(14) -0.0016(17)
C11 0.0345(19) 0.030(3) 0.0242(18) -0.0004(17) 0.0163(15) -0.0100(18)
C12 0.0316(18) 0.032(3) 0.0232(18) -0.0059(18) 0.0145(14) -0.0047(18)
C13 0.036(2) 0.033(3) 0.0236(19) 0.0034(18) 0.0091(15) 0.001(2)
C14 0.0377(19) 0.038(3) 0.0110(15) 0.0011(16) 0.0081(13) -0.0061(19)
C15 0.063(3) 0.024(3) 0.028(2) -0.0024(18) 0.0160(19) -0.014(2)
C16 0.041(2) 0.039(3) 0.032(2) -0.010(2) 0.0180(18) -0.014(2)
C17 0.044(2) 0.035(3) 0.0228(19) -0.0087(19) 0.0037(16) -0.002(2)
C18 0.049(2) 0.031(3) 0.0206(18) -0.0108(18) 0.0169(17) -0.008(2)
C19 0.047(2) 0.027(3) 0.0261(19) -0.0092(18) 0.0106(17) 0.003(2)
C20 0.038(2) 0.040(3) 0.0174(17) 0.0077(17) 0.0148(15) -0.0018(19)
C21 0.037(2) 0.043(3) 0.0200(18) 0.0063(18) 0.0158(15) 0.003(2)
C22 0.054(3) 0.047(4) 0.024(2) 0.008(2) 0.0237(18) 0.010(2)
C23 0.045(2) 0.063(4) 0.035(2) 0.023(3) 0.0243(19) 0.013(3)
C24 0.035(2) 0.062(4) 0.034(2) 0.020(2) 0.0163(18) -0.001(2)
C25 0.043(2) 0.049(4) 0.024(2) 0.008(2) 0.0176(17) -0.009(2)
C26 0.0295(17) 0.026(3) 0.0148(16) -0.0008(15) 0.0116(13) -0.0006(16)
C27 0.0364(18) 0.027(3) 0.0156(16) 0.0007(16) 0.0132(13) 0.0032(18)
C28 0.0341(18) 0.036(3) 0.0130(15) 0.0018(16) 0.0129(13) -0.0005(18)
C29 0.0332(18) 0.032(3) 0.0193(17) 0.0031(17) 0.0091(14) -0.0026(18)
C30 0.0309(18) 0.030(3) 0.0210(17) 0.0044(17) 0.0124(14) 0.0013(18)
C31 0.0320(18) 0.031(3) 0.0174(16) 0.0029(16) 0.0147(13) -0.0009(18)
C32 0.0281(16) 0.028(3) 0.0158(16) -0.0010(16) 0.0139(13) 0.0004(17)
C33 0.0354(19) 0.024(3) 0.0175(17) -0.0012(16) 0.0127(14) 0.0013(17)
C34 0.036(2) 0.031(3) 0.0223(18) 0.0014(17) 0.0155(15) 0.0057(18)
C35 0.0328(19) 0.039(3) 0.033(2) 0.004(2) 0.0216(16) 0.005(2)
C36 0.0319(19) 0.033(3) 0.031(2) 0.0013(19) 0.0159(15) -0.0011(18)
C37 0.0334(18) 0.025(3) 0.0205(16) 0.0015(16) 0.0145(14) 0.0022(17)
B1 0.037(2) 0.031(3) 0.029(2) 0.005(2) 0.0197(18) 0.003(2)
F1 0.074(2) 0.045(2) 0.0567(19) 0.0152(16) 0.0446(16) 0.0196(17)
F2 0.056(2) 0.045(3) 0.057(3) 0.019(2) 0.033(2) 0.001(2)
F3 0.0378(19) 0.053(3) 0.067(3) -0.017(2) 0.0113(18) -0.0023(19)
F4 0.081(3) 0.057(4) 0.0280(19) -0.0109(19) 0.020(2) 0.007(3)
F2B 0.141(18) 0.083(15) 0.017(6) 0.016(7) 0.011(8) 0.024(12)
F3B 0.056(7) 0.053(10) 0.109(13) 0.038(9) 0.058(8) 0.027(7)
F4B 0.045(7) 0.044(10) 0.091(12) -0.037(9) -0.005(7) 0.008(6)

loop_
_atom_type_symbol
_atom_type_description
_atom_type_scat_dispersion_real
_atom_type_scat_dispersion_imag
_atom_type_scat_source
C C 0.0181 0.0091 'International Tables Vol C Tables 4.2.6.8 and 6.1.1.4'
H H 0 0 'International Tables Vol C Tables 4.2.6.8 and 6.1.1.4'
B B 0.009 0.0039 'International Tables Vol C Tables 4.2.6.8 and 6.1.1.4'
F F 0.0727 0.0534 'International Tables Vol C Tables 4.2.6.8 and 6.1.1.4'
Mo Mo -0.0483 2.7339 'International Tables Vol C Tables 4.2.6.8 and 6.1.1.4'
O O 0.0492 0.0322 'International Tables Vol C Tables 4.2.6.8 and 6.1.1.4'
P P 0.2955 0.4335 'International Tables Vol C Tables 4.2.6.8 and 6.1.1.4'
S S 0.3331 0.5567 'International Tables Vol C Tables 4.2.6.8 and 6.1.1.4'

loop_
_geom_angle_atom_site_label_1
_geom_angle_atom_site_label_2
_geom_angle_atom_site_label_3
_geom_angle
C1 Mo1 C3 100.13(16)
C1 Mo1 C12 81.88(17)
C3 Mo1 C12 109.67(16)
C1 Mo1 C13 85.38(17)
C3 Mo1 C13 144.93(17)
C12 Mo1 C13 36.32(16)
C1 Mo1 C14 118.99(17)
C3 Mo1 C14 134.65(17)
C12 Mo1 C14 58.94(14)
C13 Mo1 C14 35.28(16)
C1 Mo1 C11 112.36(17)
C3 Mo1 C11 87.22(16)
C12 Mo1 C11 34.98(17)
C13 Mo1 C11 59.17(18)
C14 Mo1 C11 58.30(15)
C1 Mo1 C10 139.41(16)
C3 Mo1 C10 100.44(16)
C12 Mo1 C10 58.30(14)
C13 Mo1 C10 58.43(17)
C14 Mo1 C10 34.53(17)
C11 Mo1 C10 35.03(13)
C1 Mo1 S1 87.10(14)
C3 Mo1 S1 104.94(11)
C12 Mo1 S1 144.98(13)
C13 Mo1 S1 109.94(13)
C14 Mo1 S1 99.38(11)
C11 Mo1 S1 155.22(10)
C10 Mo1 S1 120.34(10)
C1 Mo1 Mo2 69.64(12)
C3 Mo1 Mo2 57.37(11)
C12 Mo1 Mo2 144.28(10)
C13 Mo1 Mo2 151.26(14)
C14 Mo1 Mo2 155.23(10)
C11 Mo1 Mo2 143.33(11)
C10 Mo1 Mo2 149.62(11)
S1 Mo1 Mo2 56.54(2)
C2 Mo2 C16 80.63(19)
C2 Mo2 C15 112.40(19)
C16 Mo2 C15 35.2(2)
C2 Mo2 C17 82.59(18)
C16 Mo2 C17 35.66(18)
C15 Mo2 C17 58.43(18)
C2 Mo2 C18 115.36(17)
C16 Mo2 C18 58.87(16)
C15 Mo2 C18 58.20(16)
C17 Mo2 C18 35.07(17)
C2 Mo2 C19 137.85(17)
C16 Mo2 C19 58.71(17)
C15 Mo2 C19 35.02(17)
C17 Mo2 C19 58.34(17)
C18 Mo2 C19 34.90(17)
C2 Mo2 C3 78.77(16)
C16 Mo2 C3 157.74(17)
C15 Mo2 C3 167.05(16)
C17 Mo2 C3 131.97(17)
C18 Mo2 C3 124.19(15)
C19 Mo2 C3 138.49(15)
C2 Mo2 P1 95.52(13)
C16 Mo2 P1 132.68(12)
C15 Mo2 P1 137.86(12)
C17 Mo2 P1 97.03(13)
C18 Mo2 P1 81.82(12)
C19 Mo2 P1 103.76(13)
C3 Mo2 P1 42.38(8)
C2 Mo2 S1 92.15(11)
C16 Mo2 S1 95.94(12)
C15 Mo2 S1 80.24(11)
C17 Mo2 S1 131.58(14)
C18 Mo2 S1 135.99(13)
C19 Mo2 S1 101.94(12)
C3 Mo2 S1 93.17(9)
P1 Mo2 S1 131.38(3)
C2 Mo2 Mo1 103.62(12)
C16 Mo2 Mo1 149.08(13)
C15 Mo2 Mo1 121.84(12)
C17 Mo2 Mo1 172.25(12)
C18 Mo2 Mo1 137.43(12)
C19 Mo2 Mo1 116.81(11)
C3 Mo2 Mo1 46.60(9)
P1 Mo2 Mo1 77.91(2)
S1 Mo2 Mo1 53.67(3)
C3 P1 C26 116.6(2)
C3 P1 C32 111.24(17)
C26 P1 C32 107.40(17)
C3 P1 Mo2 68.08(14)
C26 P1 Mo2 123.74(13)
C32 P1 Mo2 123.19(15)
C20 S1 Mo1 115.97(18)
C20 S1 Mo2 112.35(14)
Mo1 S1 Mo2 69.79(3)
O1 C1 Mo1 168.1(3)
O2 C2 Mo2 177.2(4)
C4 C3 P1 125.2(3)
C4 C3 Mo1 116.2(2)
P1 C3 Mo1 118.0(2)
C4 C3 Mo2 132.6(3)
P1 C3 Mo2 69.54(14)
Mo1 C3 Mo2 76.03(14)
C9 C4 C5 117.6(4)
C9 C4 C3 120.7(3)
C5 C4 C3 121.2(4)
C6 C5 C4 121.1(4)
C6 C5 H5 119.4
C4 C5 H5 119.4
C7 C6 C5 120.5(4)
C7 C6 H6 119.7
C5 C6 H6 119.7
C6 C7 C8 119.0(5)
C6 C7 H7 120.5
C8 C7 H7 120.5
C9 C8 C7 120.7(5)
C9 C8 H8 119.6
C7 C8 H8 119.6
C8 C9 C4 121.0(4)
C8 C9 H9 119.5
C4 C9 H9 119.5
C14 C10 C11 108.2(4)
C14 C10 Mo1 71.6(2)
C11 C10 Mo1 71.5(2)
C14 C10 H10 125.9
C11 C10 H10 125.9
Mo1 C10 H10 122.7
C12 C11 C10 108.0(4)
C12 C11 Mo1 71.1(3)
C10 C11 Mo1 73.5(2)
C12 C11 H11 126
C10 C11 H11 126
Mo1 C11 H11 121.2
C11 C12 C13 108.3(4)
C11 C12 Mo1 74.0(2)
C13 C12 Mo1 72.3(2)
C11 C12 H12 125.8
C13 C12 H12 125.8
Mo1 C12 H12 119.7
C14 C13 C12 106.4(4)
C14 C13 Mo1 73.2(2)
C12 C13 Mo1 71.3(2)
C14 C13 H13 126.8
C12 C13 H13 126.8
Mo1 C13 H13 120.6
C10 C14 C13 109.1(4)
C10 C14 Mo1 73.9(2)
C13 C14 Mo1 71.6(2)
C10 C14 H14 125.5
C13 C14 H14 125.5
Mo1 C14 H14 120.8
C16 C15 C19 109.4(4)
C16 C15 Mo2 71.7(3)
C19 C15 Mo2 74.5(3)
C16 C15 H15 125.3
C19 C15 H15 125.3
Mo2 C15 H15 120.2
C15 C16 C17 107.5(4)
C15 C16 Mo2 73.2(3)
C17 C16 Mo2 73.1(3)
C15 C16 H16 126.3
C17 C16 H16 126.3
Mo2 C16 H16 119.3
C18 C17 C16 108.0(4)
C18 C17 Mo2 73.4(2)
C16 C17 Mo2 71.2(2)
C18 C17 H17 126
C16 C17 H17 126
Mo2 C17 H17 121.2
C17 C18 C19 108.3(4)
C17 C18 Mo2 71.5(2)
C19 C18 Mo2 73.4(2)
C17 C18 H18 125.8
C19 C18 H18 125.8
Mo2 C18 H18 121
C15 C19 C18 106.8(4)
C15 C19 Mo2 70.5(3)
C18 C19 Mo2 71.7(3)
C15 C19 H19 126.6
C18 C19 H19 126.6
Mo2 C19 H19 122.9
C25 C20 C21 120.9(4)
C25 C20 S1 116.6(4)
C21 C20 S1 122.5(3)
C20 C21 C22 118.3(5)
C20 C21 H21 120.9
C22 C21 H21 120.9
C23 C22 C21 120.9(5)
C23 C22 H22 119.6
C21 C22 H22 119.6
C22 C23 C24 120.6(5)
C22 C23 H23 119.7
C24 C23 H23 119.7
C23 C24 C25 119.7(5)
C23 C24 H24 120.1
C25 C24 H24 120.1
C24 C25 C20 119.6(5)
C24 C25 H25 120.2
C20 C25 H25 120.2
C31 C26 C27 109.5(3)
C31 C26 P1 112.3(3)
C27 C26 P1 112.3(3)
C31 C26 H26 107.5
C27 C26 H26 107.5
P1 C26 H26 107.5
C28 C27 C26 109.3(4)
C28 C27 H27A 109.8
C26 C27 H27A 109.8
C28 C27 H27B 109.8
C26 C27 H27B 109.8
H27A C27 H27B 108.3
C29 C28 C27 112.0(3)
C29 C28 H28A 109.2
C27 C28 H28A 109.2
C29 C28 H28B 109.2
C27 C28 H28B 109.2
H28A C28 H28B 107.9
C28 C29 C30 110.5(3)
C28 C29 H29A 109.6
C30 C29 H29A 109.6
C28 C29 H29B 109.6
C30 C29 H29B 109.6
H29A C29 H29B 108.1
C29 C30 C31 111.1(4)
C29 C30 H30A 109.4
C31 C30 H30A 109.4
C29 C30 H30B 109.4
C31 C30 H30B 109.4
H30A C30 H30B 108
C26 C31 C30 110.1(3)
C26 C31 H31A 109.6
C30 C31 H31A 109.6
C26 C31 H31B 109.6
C30 C31 H31B 109.6
H31A C31 H31B 108.2
C37 C32 C33 113.2(3)
C37 C32 P1 111.3(3)
C33 C32 P1 114.3(3)
C37 C32 H32 105.7
C33 C32 H32 105.7
P1 C32 H32 105.7
C34 C33 C32 110.1(3)
C34 C33 H33A 109.6
C32 C33 H33A 109.6
C34 C33 H33B 109.6
C32 C33 H33B 109.6
H33A C33 H33B 108.2
C35 C34 C33 111.8(4)
C35 C34 H34A 109.3
C33 C34 H34A 109.3
C35 C34 H34B 109.3
C33 C34 H34B 109.3
H34A C34 H34B 107.9
C36 C35 C34 111.4(4)
C36 C35 H35A 109.4
C34 C35 H35A 109.4
C36 C35 H35B 109.4
C34 C35 H35B 109.4
H35A C35 H35B 108
C35 C36 C37 111.1(4)
C35 C36 H36A 109.4
C37 C36 H36A 109.4
C35 C36 H36B 109.4
C37 C36 H36B 109.4
H36A C36 H36B 108
C36 C37 C32 110.2(4)
C36 C37 H37A 109.6
C32 C37 H37A 109.6
C36 C37 H37B 109.6
C32 C37 H37B 109.6
H37A C37 H37B 108.1
F2B B1 F4 143.1(11)
F2B B1 F2 50.4(11)
F4 B1 F2 112.3(6)
F2B B1 F1 108.5(10)
F4 B1 F1 108.0(5)
F2 B1 F1 107.1(4)
F2B B1 F3B 113.3(13)
F4 B1 F3B 59.9(9)
F2 B1 F3B 145.6(8)
F1 B1 F3B 107.1(7)
F2B B1 F3 60.1(12)
F4 B1 F3 110.6(5)
F2 B1 F3 107.7(5)
F1 B1 F3 111.1(5)
F3B B1 F3 55.0(8)
F2B B1 F4B 106.8(14)
F4 B1 F4B 47.0(8)
F2 B1 F4B 65.4(9)
F1 B1 F4B 121.7(7)
F3B B1 F4B 99.5(11)
F3 B1 F4B 126.6(7)

loop_
_geom_bond_atom_site_label_1
_geom_bond_atom_site_label_2
_geom_bond_distance
Mo1 C1 1.923(5)
Mo1 C3 2.086(4)
Mo1 C12 2.313(4)
Mo1 C13 2.326(4)
Mo1 C14 2.347(4)
Mo1 C11 2.350(4)
Mo1 C10 2.376(4)
Mo1 S1 2.3918(11)
Mo1 Mo2 2.7863(4)
Mo2 C2 1.991(5)
Mo2 C16 2.304(5)
Mo2 C15 2.323(5)
Mo2 C17 2.330(4)
Mo2 C18 2.353(4)
Mo2 C19 2.375(5)
Mo2 C3 2.418(4)
Mo2 P1 2.4422(10)
Mo2 S1 2.4771(9)
P1 C3 1.757(4)
P1 C26 1.851(4)
P1 C32 1.855(4)
S1 C20 1.804(5)
O1 C1 1.172(6)
O2 C2 1.129(6)
C3 C4 1.474(6)
C4 C9 1.400(7)
C4 C5 1.410(5)
C5 C6 1.386(7)
C5 H5 0.93
C6 C7 1.382(8)
C6 H6 0.93
C7 C8 1.398(6)
C7 H7 0.93
C8 C9 1.383(7)
C8 H8 0.93
C9 H9 0.93
C10 C14 1.402(7)
C10 C11 1.423(5)
C10 H10 0.93
C11 C12 1.402(7)
C11 H11 0.93
C12 C13 1.446(6)
C12 H12 0.93
C13 C14 1.416(7)
C13 H13 0.93
C14 H14 0.93
C15 C16 1.397(8)
C15 C19 1.414(7)
C15 H15 0.93
C16 C17 1.419(7)
C16 H16 0.93
C17 C18 1.411(7)
C17 H17 0.93
C18 C19 1.418(7)
C18 H18 0.93
C19 H19 0.93
C20 C25 1.394(7)
C20 C21 1.394(7)
C21 C22 1.403(6)
C21 H21 0.93
C22 C23 1.370(8)
C22 H22 0.93
C23 C24 1.388(9)
C23 H23 0.93
C24 C25 1.390(7)
C24 H24 0.93
C25 H25 0.93
C26 C31 1.533(5)
C26 C27 1.546(5)
C26 H26 0.98
C27 C28 1.538(6)
C27 H27A 0.97
C27 H27B 0.97
C28 C29 1.518(5)
C28 H28A 0.97
C28 H28B 0.97
C29 C30 1.533(5)
C29 H29A 0.97
C29 H29B 0.97
C30 C31 1.542(6)
C30 H30A 0.97
C30 H30B 0.97
C31 H31A 0.97
C31 H31B 0.97
C32 C37 1.537(6)
C32 C33 1.545(6)
C32 H32 0.98
C33 C34 1.527(6)
C33 H33A 0.97
C33 H33B 0.97
C34 C35 1.515(7)
C34 H34A 0.97
C34 H34B 0.97
C35 C36 1.513(7)
C35 H35A 0.97
C35 H35B 0.97
C36 C37 1.530(5)
C36 H36A 0.97
C36 H36B 0.97
C37 H37A 0.97
C37 H37B 0.97
B1 F2B 1.279(14)
B1 F4 1.338(7)
B1 F2 1.378(7)
B1 F1 1.391(7)
B1 F3B 1.409(12)
B1 F3 1.409(6)
B1 F4B 1.486(15)
